data_2238150
loop_
_publ_author_name
'Zeng, Fanglei'
'Yin, Zhenming'

_publ_section_title
;
 1,4,10,13-Tetraoxa-7,16-diazoniacyclooctadecane
 bis(1<i>H</i>-pyrrole-2-carboxylate)
;
_journal_coeditor_code FF2108
_journal_issue 7
_journal_name_full 'Acta Crystallographica Section E'
_journal_page_first o1108
_journal_paper_doi 10.1107/S1600536813016176
_journal_volume 69
_journal_year 2013
_chemical_formula_iupac 'C12 H28 N2 O4 2+, 2C5 H4 N O2 -'
_chemical_formula_moiety 'C12 H28 N2 O4 2+, 2(C5 H4 N O2 -)'
_chemical_formula_sum 'C22 H36 N4 O8'
_chemical_formula_weight 484.55
_chemical_name_systematic
;
1,4,10,13-Tetraoxa-7,16-diazoniacyclooctadecane
bis(1<i>H</i>-pyrrole-2-carboxylate)
;
_space_group_IT_number 2
_symmetry_cell_setting triclinic
_symmetry_space_group_name_Hall '-P 1'
_symmetry_space_group_name_H-M 'P -1'
_atom_sites_solution_hydrogens geom
_atom_sites_solution_primary direct
_atom_sites_solution_secondary difmap
_audit_creation_method SHELXL-97
_cell_angle_alpha 73.028(4)
_cell_angle_beta 76.547(4)
_cell_angle_gamma 77.824(4)
_cell_formula_units_Z 1
_cell_length_a 7.8963(19)
_cell_length_b 9.164(2)
_cell_length_c 9.244(2)
_cell_measurement_reflns_used 1288
_cell_measurement_temperature 294(2)
_cell_measurement_theta_max 25.61
_cell_measurement_theta_min 2.68
_cell_volume 614.8(2)
_computing_cell_refinement 'SAINT (Bruker, 1997)'
_computing_data_collection 'SMART (Bruker, 1997)'
_computing_data_reduction 'SAINT (Bruker, 1997)'
_computing_molecular_graphics 'SHELXTL (Sheldrick, 2008)'
_computing_publication_material 'SHELXTL (Sheldrick, 2008)'
_computing_structure_refinement 'SHELXL97 (Sheldrick, 2008)'
_computing_structure_solution 'SHELXS97 (Sheldrick, 2008)'
_diffrn_ambient_temperature 294(2)
_diffrn_measured_fraction_theta_full 0.984
_diffrn_measured_fraction_theta_max 0.984
_diffrn_measurement_device_type 'Bruker SMART CCD area-detector'
_diffrn_measurement_method 'phi and omega scans'
_diffrn_radiation_monochromator graphite
_diffrn_radiation_source 'fine-focus sealed tube'
_diffrn_radiation_type MoK\a
_diffrn_radiation_wavelength 0.71073
_diffrn_reflns_av_R_equivalents 0.0167
_diffrn_reflns_av_sigmaI/netI 0.0375
_diffrn_reflns_limit_h_max 9
_diffrn_reflns_limit_h_min -9
_diffrn_reflns_limit_k_max 7
_diffrn_reflns_limit_k_min -11
_diffrn_reflns_limit_l_max 11
_diffrn_reflns_limit_l_min -11
_diffrn_reflns_number 3484
_diffrn_reflns_theta_full 26.32
_diffrn_reflns_theta_max 26.32
_diffrn_reflns_theta_min 2.34
_exptl_absorpt_coefficient_mu 0.100
_exptl_absorpt_correction_T_max 0.982
_exptl_absorpt_correction_T_min 0.970
_exptl_absorpt_correction_type multi-scan
_exptl_absorpt_process_details '(SADABS; Bruker, 1997)'
_exptl_crystal_colour colourless
_exptl_crystal_density_diffrn 1.309
_exptl_crystal_density_method 'not measured'
_exptl_crystal_description block
_exptl_crystal_F_000 260
_exptl_crystal_size_max 0.24
_exptl_crystal_size_mid 0.22
_exptl_crystal_size_min 0.18
_refine_diff_density_max 0.140
_refine_diff_density_min -0.261
_refine_ls_extinction_method none
_refine_ls_goodness_of_fit_ref 1.028
_refine_ls_hydrogen_treatment mixed
_refine_ls_matrix_type full
_refine_ls_number_parameters 166
_refine_ls_number_reflns 2471
_refine_ls_number_restraints 0
_refine_ls_restrained_S_all 1.028
_refine_ls_R_factor_all 0.0683
_refine_ls_R_factor_gt 0.0416
_refine_ls_shift/su_max 0.000
_refine_ls_shift/su_mean 0.000
_refine_ls_structure_factor_coef Fsqd
_refine_ls_weighting_details 'calc w=1/[\s^2^(Fo^2^)+(0.0587P)^2^+0.0353P] where P=(Fo^2^+2Fc^2^)/3'
_refine_ls_weighting_scheme calc
_refine_ls_wR_factor_gt 0.0987
_refine_ls_wR_factor_ref 0.1129
_reflns_number_gt 1695
_reflns_number_total 2471
_reflns_threshold_expression I>2sigma(I)
_cod_data_source_file ff2108.cif
_cod_data_source_block I
_cod_original_cell_volume 614.8(3)
_cod_database_code 2238150
_cod_database_fobs_code 2238150

loop_
_symmetry_equiv_pos_as_xyz
'x, y, z'
'-x, -y, -z'

loop_
_atom_site_type_symbol
_atom_site_label
_atom_site_fract_x
_atom_site_fract_y
_atom_site_fract_z
_atom_site_U_iso_or_equiv
_atom_site_adp_type
_atom_site_calc_flag
_atom_site_refinement_flags
_atom_site_occupancy
_atom_site_symmetry_multiplicity
N N1 0.5212(2) 0.36442(16) 0.71663(16) 0.0346(3) Uani d . 1 1
H H1A 0.592(3) 0.369(2) 0.618(2) 0.051(5) Uiso d . 1 1
H H1B 0.434(3) 0.447(2) 0.706(2) 0.049(5) Uiso d . 1 1
N N2 0.99820(18) 0.10017(16) 0.27227(16) 0.0346(3) Uani d . 1 1
H H2 1.027(2) 0.022(2) 0.348(2) 0.048(5) Uiso d . 1 1
O O1 0.41888(15) 0.19373(14) 0.53943(14) 0.0462(3) Uani d . 1 1
O O2 0.55409(16) 0.64120(13) 0.77534(14) 0.0462(3) Uani d . 1 1
O O3 0.72871(15) 0.40741(12) 0.42918(12) 0.0391(3) Uani d . 1 1
O O4 0.85227(16) 0.17742(13) 0.55299(13) 0.0439(3) Uani d . 1 1
C C1 0.4410(3) 0.2209(2) 0.7790(2) 0.0453(5) Uani d . 1 1
H H1C 0.3761 0.2187 0.8823 0.054 Uiso calc R 1 1
H H1D 0.5342 0.1326 0.7857 0.054 Uiso calc R 1 1
C C2 0.3194(2) 0.2067(2) 0.6832(2) 0.0457(5) Uani d . 1 1
H H2A 0.2624 0.1163 0.7332 0.055 Uiso calc R 1 1
H H2B 0.2290 0.2970 0.6705 0.055 Uiso calc R 1 1
C C3 0.3199(3) 0.1628(2) 0.4441(2) 0.0495(5) Uani d . 1 1
H H3A 0.2031 0.2233 0.4538 0.059 Uiso calc R 1 1
H H3B 0.3075 0.0544 0.4754 0.059 Uiso calc R 1 1
C C4 0.6376(3) 0.3752(2) 0.8169(2) 0.0482(5) Uani d . 1 1
H H4A 0.7369 0.2923 0.8172 0.058 Uiso calc R 1 1
H H4B 0.5729 0.3636 0.9216 0.058 Uiso calc R 1 1
C C5 0.7031(2) 0.5272(2) 0.7613(2) 0.0486(5) Uani d . 1 1
H H5A 0.7851 0.5313 0.8230 0.058 Uiso calc R 1 1
H H5B 0.7627 0.5427 0.6548 0.058 Uiso calc R 1 1
C C6 0.5862(3) 0.7961(2) 0.7188(2) 0.0507(5) Uani d . 1 1
H H6A 0.6552 0.8153 0.7836 0.061 Uiso calc R 1 1
H H6B 0.4742 0.8641 0.7278 0.061 Uiso calc R 1 1
C C7 0.8236(2) 0.27649(18) 0.43185(18) 0.0318(4) Uani d . 1 1
C C8 0.9026(2) 0.24102(18) 0.28271(18) 0.0313(4) Uani d . 1 1
C C9 0.8985(2) 0.3296(2) 0.13557(19) 0.0432(4) Uani d . 1 1
H H9 0.8426 0.4309 0.1075 0.052 Uiso calc R 1 1
C C10 0.9934(3) 0.2405(2) 0.0351(2) 0.0505(5) Uani d . 1 1
H H10 1.0120 0.2716 -0.0718 0.061 Uiso calc R 1 1
C C11 1.0535(2) 0.0996(2) 0.1224(2) 0.0437(5) Uani d . 1 1
H H11 1.1209 0.0174 0.0854 0.052 Uiso calc R 1 1

loop_
_atom_site_aniso_label
_atom_site_aniso_U_11
_atom_site_aniso_U_22
_atom_site_aniso_U_33
_atom_site_aniso_U_12
_atom_site_aniso_U_13
_atom_site_aniso_U_23
N1 0.0400(8) 0.0321(8) 0.0289(8) 0.0031(7) -0.0085(7) -0.0080(6)
N2 0.0376(8) 0.0328(8) 0.0310(8) 0.0017(6) -0.0068(6) -0.0091(6)
O1 0.0407(7) 0.0546(8) 0.0490(8) -0.0112(6) -0.0072(6) -0.0200(6)
O2 0.0475(7) 0.0390(7) 0.0528(8) -0.0051(6) -0.0082(6) -0.0147(6)
O3 0.0416(7) 0.0323(6) 0.0401(7) 0.0072(5) -0.0095(5) -0.0115(5)
O4 0.0509(8) 0.0387(7) 0.0324(6) 0.0094(6) -0.0086(6) -0.0049(5)
C1 0.0548(12) 0.0358(10) 0.0393(10) -0.0065(8) -0.0051(9) -0.0034(8)
C2 0.0458(11) 0.0414(10) 0.0467(11) -0.0092(8) -0.0022(9) -0.0096(8)
C3 0.0525(12) 0.0437(11) 0.0602(12) -0.0163(9) -0.0190(10) -0.0121(9)
C4 0.0646(13) 0.0408(11) 0.0425(10) 0.0004(9) -0.0267(9) -0.0086(8)
C5 0.0481(11) 0.0492(11) 0.0541(12) -0.0011(9) -0.0225(9) -0.0157(9)
C6 0.0632(13) 0.0426(11) 0.0542(12) -0.0095(9) -0.0155(10) -0.0196(9)
C7 0.0281(9) 0.0310(9) 0.0370(9) -0.0019(7) -0.0086(7) -0.0092(7)
C8 0.0283(8) 0.0309(8) 0.0337(9) -0.0002(7) -0.0077(7) -0.0082(7)
C9 0.0443(10) 0.0405(10) 0.0363(10) 0.0057(8) -0.0095(8) -0.0040(8)
C10 0.0497(11) 0.0651(13) 0.0304(9) 0.0053(10) -0.0089(8) -0.0115(9)
C11 0.0425(10) 0.0499(11) 0.0404(10) 0.0052(8) -0.0076(8) -0.0225(9)

loop_
_atom_type_symbol
_atom_type_description
_atom_type_scat_dispersion_real
_atom_type_scat_dispersion_imag
_atom_type_scat_source
C C 0.0033 0.0016 'International Tables Vol C Tables 4.2.6.8 and 6.1.1.4'
H H 0.0000 0.0000 'International Tables Vol C Tables 4.2.6.8 and 6.1.1.4'
N N 0.0061 0.0033 'International Tables Vol C Tables 4.2.6.8 and 6.1.1.4'
O O 0.0106 0.0060 'International Tables Vol C Tables 4.2.6.8 and 6.1.1.4'

loop_
_geom_angle_atom_site_label_1
_geom_angle_atom_site_label_2
_geom_angle_atom_site_label_3
_geom_angle_site_symmetry_1
_geom_angle_site_symmetry_3
_geom_angle
C1 N1 C4 . . 111.26(13)
C1 N1 H1A . . 112.0(11)
C4 N1 H1A . . 106.5(11)
C1 N1 H1B . . 109.1(12)
C4 N1 H1B . . 111.2(12)
H1A N1 H1B . . 106.7(16)
C11 N2 C8 . . 109.53(15)
C11 N2 H2 . . 122.7(12)
C8 N2 H2 . . 127.7(12)
C2 O1 C3 . . 113.17(14)
C5 O2 C6 . . 115.71(15)
N1 C1 C2 . . 113.14(14)
N1 C1 H1C . . 109.0
C2 C1 H1C . . 109.0
N1 C1 H1D . . 109.0
C2 C1 H1D . . 109.0
H1C C1 H1D . . 107.8
O1 C2 C1 . . 108.26(15)
O1 C2 H2A . . 110.0
C1 C2 H2A . . 110.0
O1 C2 H2B . . 110.0
C1 C2 H2B . . 110.0
H2A C2 H2B . . 108.4
O1 C3 C6 . 2_666 108.78(15)
O1 C3 H3A . . 109.9
C6 C3 H3A 2_666 . 109.9
O1 C3 H3B . . 109.9
C6 C3 H3B 2_666 . 109.9
H3A C3 H3B . . 108.3
N1 C4 C5 . . 110.60(14)
N1 C4 H4A . . 109.5
C5 C4 H4A . . 109.5
N1 C4 H4B . . 109.5
C5 C4 H4B . . 109.5
H4A C4 H4B . . 108.1
O2 C5 C4 . . 106.59(16)
O2 C5 H5A . . 110.4
C4 C5 H5A . . 110.4
O2 C5 H5B . . 110.4
C4 C5 H5B . . 110.4
H5A C5 H5B . . 108.6
O2 C6 C3 . 2_666 114.91(15)
O2 C6 H6A . . 108.5
C3 C6 H6A 2_666 . 108.5
O2 C6 H6B . . 108.5
C3 C6 H6B 2_666 . 108.5
H6A C6 H6B . . 107.5
O4 C7 O3 . . 123.76(15)
O4 C7 C8 . . 118.96(13)
O3 C7 C8 . . 117.28(14)
N2 C8 C9 . . 107.10(14)
N2 C8 C7 . . 122.19(14)
C9 C8 C7 . . 130.70(15)
C8 C9 C10 . . 107.78(16)
C8 C9 H9 . . 126.1
C10 C9 H9 . . 126.1
C11 C10 C9 . . 107.46(15)
C11 C10 H10 . . 126.3
C9 C10 H10 . . 126.3
N2 C11 C10 . . 108.13(15)
N2 C11 H11 . . 125.9
C10 C11 H11 . . 125.9

loop_
_geom_bond_atom_site_label_1
_geom_bond_atom_site_label_2
_geom_bond_site_symmetry_2
_geom_bond_distance
N1 C1 . 1.483(2)
N1 C4 . 1.484(2)
N1 H1A . 0.94(2)
N1 H1B . 0.91(2)
N2 C11 . 1.354(2)
N2 C8 . 1.369(2)
N2 H2 . 0.877(19)
O1 C2 . 1.402(2)
O1 C3 . 1.424(2)
O2 C5 . 1.408(2)
O2 C6 . 1.417(2)
O3 C7 . 1.2701(18)
O4 C7 . 1.2519(18)
C1 C2 . 1.496(2)
C1 H1C . 0.9700
C1 H1D . 0.9700
C2 H2A . 0.9700
C2 H2B . 0.9700
C3 C6 2_666 1.492(3)
C3 H3A . 0.9700
C3 H3B . 0.9700
C4 C5 . 1.495(3)
C4 H4A . 0.9700
C4 H4B . 0.9700
C5 H5A . 0.9700
C5 H5B . 0.9700
C6 C3 2_666 1.492(3)
C6 H6A . 0.9700
C6 H6B . 0.9700
C7 C8 . 1.474(2)
C8 C9 . 1.369(2)
C9 C10 . 1.397(2)
C9 H9 . 0.9300
C10 C11 . 1.361(3)
C10 H10 . 0.9300
C11 H11 . 0.9300

loop_
_geom_hbond_atom_site_label_D
_geom_hbond_atom_site_label_H
_geom_hbond_atom_site_label_A
_geom_hbond_site_symmetry_A
_geom_hbond_distance_DH
_geom_hbond_distance_HA
_geom_hbond_distance_DA
_geom_hbond_angle_DHA
_geom_hbond_publ_flag
N2 H2 O4 2_756 0.877(19) 1.94(2) 2.7741(19) 158.0(17) yes
N1 H1B O3 2_666 0.91(2) 2.01(2) 2.8167(19) 147.4(16) yes
N1 H1A O4 . 0.94(2) 2.489(19) 3.137(2) 125.9(14) yes
N1 H1A O3 . 0.94(2) 1.81(2) 2.7452(19) 171.1(17) yes

loop_
_geom_torsion_atom_site_label_1
_geom_torsion_atom_site_label_2
_geom_torsion_atom_site_label_3
_geom_torsion_atom_site_label_4
_geom_torsion_site_symmetry_4
_geom_torsion
C4 N1 C1 C2 . 178.78(15)
C3 O1 C2 C1 . 173.64(14)
N1 C1 C2 O1 . 64.80(19)
C2 O1 C3 C6 2_666 160.84(15)
C1 N1 C4 C5 . -174.38(16)
C6 O2 C5 C4 . -176.05(14)
N1 C4 C5 O2 . 63.76(19)
C5 O2 C6 C3 2_666 54.4(2)
C11 N2 C8 C9 . 0.12(19)
C11 N2 C8 C7 . 179.58(15)
O4 C7 C8 N2 . 3.8(2)
O3 C7 C8 N2 . -175.99(14)
O4 C7 C8 C9 . -176.92(17)
O3 C7 C8 C9 . 3.3(3)
N2 C8 C9 C10 . -0.1(2)
C7 C8 C9 C10 . -179.46(16)
C8 C9 C10 C11 . 0.0(2)
C8 N2 C11 C10 . -0.1(2)
C9 C10 C11 N2 . 0.1(2)
